data_4089558
loop_
_publ_author_name
'Gramigna, Kathryn M.'
'Oria, Jeremy V.'
'Mandell, Chelsea L.'
'Tiedemann, Margaret A.'
'Dougherty, William G.'
'Piro, Nicholas A.'
'Kassel, W. Scott'
'Chan, Benny C.'
'Diaconescu, Paula L.'
'Nataro, Chip'

_publ_section_title
;
 Palladium(II) and Platinum(II) Compounds of
 1,1&#x2032;-Bis(phosphino)metallocene (M = Fe, Ru) Ligands with
 Metal--Metal Interactions
;
_journal_issue 20
_journal_name_full Organometallics
_journal_page_first 5966
_journal_paper_doi 10.1021/om400494t
_journal_volume 32
_journal_year 2013
_chemical_formula_sum 'C39 H65 B2 Cl2 F8 Fe P3 Pd'
_chemical_formula_weight 1033.59
_space_group_IT_number 9
_space_group_name_Hall 'C -2yc'
_space_group_name_H-M_alt 'C 1 c 1'
_symmetry_cell_setting monoclinic
_symmetry_space_group_name_H-M 'C 1 c 1'
_atom_sites_solution_hydrogens geom
_atom_sites_solution_primary direct
_atom_sites_solution_secondary difmap
_audit_creation_method SHELXL-97
_cell_angle_alpha 90.00
_cell_angle_beta 108.685(11)
_cell_angle_gamma 90.00
_cell_formula_units_Z 4
_cell_length_a 23.865(4)
_cell_length_b 10.2690(18)
_cell_length_c 19.572(4)
_cell_measurement_reflns_used 5498
_cell_measurement_temperature 130(2)
_cell_measurement_theta_max 24.29
_cell_measurement_theta_min 2.35
_cell_volume 4543.7(15)
_computing_cell_refinement 'Bruker SAINT'
_computing_data_collection 'Bruker APEX2'
_computing_data_reduction 'Bruker SAINT'
_computing_molecular_graphics 'Bruker SHELXTL'
_computing_publication_material 'Bruker SHELXTL'
_computing_structure_refinement 'SHELXL-97 (Sheldrick, 2008)'
_computing_structure_solution 'SHELXS-97 (Sheldrick, 2008)'
_diffrn_ambient_temperature 130(2)
_diffrn_measured_fraction_theta_full 0.993
_diffrn_measured_fraction_theta_max 0.993
_diffrn_measurement_device_type 'Bruker APEX-II CCD'
_diffrn_measurement_method '\f and \w scans'
_diffrn_radiation_monochromator graphite
_diffrn_radiation_source 'fine-focus sealed tube'
_diffrn_radiation_type MoK\a
_diffrn_radiation_wavelength 0.71073
_diffrn_reflns_av_R_equivalents 0.0459
_diffrn_reflns_av_sigmaI/netI 0.0739
_diffrn_reflns_limit_h_max 30
_diffrn_reflns_limit_h_min -30
_diffrn_reflns_limit_k_max 13
_diffrn_reflns_limit_k_min -13
_diffrn_reflns_limit_l_max 25
_diffrn_reflns_limit_l_min -25
_diffrn_reflns_number 21769
_diffrn_reflns_theta_full 27.20
_diffrn_reflns_theta_max 27.20
_diffrn_reflns_theta_min 1.80
_exptl_absorpt_coefficient_mu 0.999
_exptl_absorpt_correction_T_max 0.9425
_exptl_absorpt_correction_T_min 0.8406
_exptl_absorpt_correction_type multi-scan
_exptl_absorpt_process_details SADABS
_exptl_crystal_colour orange
_exptl_crystal_density_diffrn 1.511
_exptl_crystal_density_method 'not measured'
_exptl_crystal_description block
_exptl_crystal_F_000 2128
_exptl_crystal_size_max 0.18
_exptl_crystal_size_mid 0.10
_exptl_crystal_size_min 0.06
_refine_diff_density_max 0.705
_refine_diff_density_min -1.321
_refine_diff_density_rms 0.093
_refine_ls_abs_structure_details 'Flack H D (1983), Acta Cryst. A39, 876-881'
_refine_ls_abs_structure_Flack 0.47(2)
_refine_ls_extinction_method none
_refine_ls_goodness_of_fit_ref 1.029
_refine_ls_hydrogen_treatment constr
_refine_ls_matrix_type full
_refine_ls_number_parameters 629
_refine_ls_number_reflns 9230
_refine_ls_number_restraints 143
_refine_ls_restrained_S_all 1.044
_refine_ls_R_factor_all 0.0688
_refine_ls_R_factor_gt 0.0488
_refine_ls_shift/su_max 0.001
_refine_ls_shift/su_mean 0.000
_refine_ls_structure_factor_coef Fsqd
_refine_ls_weighting_details 'calc w=1/[\s^2^(Fo^2^)+(0.0492P)^2^+0.7942P] where P=(Fo^2^+2Fc^2^)/3'
_refine_ls_weighting_scheme calc
_refine_ls_wR_factor_gt 0.0953
_refine_ls_wR_factor_ref 0.1042
_reflns_number_gt 7506
_reflns_number_total 9230
_reflns_threshold_expression >2sigma(I)
_cod_data_source_file om400494t_si_001.cif
_cod_data_source_block '[Pd(dcpf)PMe3]'
_cod_depositor_comments
;
The following automatic conversions were performed:

data item '_symmetry_cell_setting' value 'Monoclinic' was changed to
'monoclinic' in accordance with the
/home/saulius/struct/COD-crude-data/automatic-downloads/DataCite-retrospective/ACS/depositions/lib/dictionaries/cif_core.dic
dictionary named 'cif_core.dic' version 2.4.2 last updated on
2011-04-26.

Automatic conversion script
Id: cif_fix_values 6909 2019-04-08 15:41:33Z antanas 
;
_cod_original_cell_volume 4543.7(14)
_cod_original_sg_symbol_H-M Cc
_cod_database_code 4089558

loop_
_symmetry_equiv_pos_as_xyz
'x, y, z'
'x, -y, z+1/2'
'x+1/2, y+1/2, z'
'x+1/2, -y+1/2, z+1/2'

loop_
_atom_site_label
_atom_site_type_symbol
_atom_site_fract_x
_atom_site_fract_y
_atom_site_fract_z
_atom_site_U_iso_or_equiv
_atom_site_adp_type
_atom_site_occupancy
_atom_site_symmetry_multiplicity
_atom_site_calc_flag
_atom_site_refinement_flags
_atom_site_disorder_assembly
_atom_site_disorder_group
Fe1 Fe 0.53777(4) 0.15892(8) 0.84986(4) 0.0307(2) Uani 1 1 d . . .
Pd1 Pd 0.530149(18) 0.26560(3) 0.706847(19) 0.02312(10) Uani 1 1 d . . .
P1 P 0.43328(6) 0.27908(14) 0.70450(8) 0.0237(3) Uani 1 1 d . . .
P2 P 0.62938(6) 0.21768(16) 0.75286(9) 0.0326(4) Uani 1 1 d . . .
P3 P 0.52311(7) 0.32946(15) 0.59331(8) 0.0293(3) Uani 1 1 d . . .
C1 C 0.4508(2) 0.1682(5) 0.7786(3) 0.0280(12) Uani 1 1 d . . .
C2 C 0.4772(2) 0.0416(6) 0.7753(3) 0.0333(14) Uani 1 1 d . . .
H2A H 0.4827 0.0005 0.7316 0.040 Uiso 1 1 calc R . .
C3 C 0.4926(3) -0.0137(6) 0.8454(4) 0.0432(17) Uani 1 1 d . . .
H3A H 0.5110 -0.1012 0.8597 0.052 Uiso 1 1 calc R . .
C4 C 0.4770(3) 0.0757(6) 0.8915(3) 0.0422(16) Uani 1 1 d . . .
H4A H 0.4825 0.0619 0.9439 0.051 Uiso 1 1 calc R . .
C5 C 0.4514(2) 0.1866(6) 0.8507(3) 0.0309(13) Uani 1 1 d . . .
H5A H 0.4365 0.2653 0.8695 0.037 Uiso 1 1 calc R . .
C6 C 0.6202(2) 0.2096(6) 0.8395(3) 0.0342(14) Uani 1 1 d . . .
C7 C 0.6246(3) 0.0982(6) 0.8857(3) 0.0401(16) Uani 1 1 d . . .
H7A H 0.6391 0.0098 0.8779 0.048 Uiso 1 1 calc R . .
C8 C 0.6067(3) 0.1347(7) 0.9438(4) 0.0491(18) Uani 1 1 d . . .
H8A H 0.6063 0.0769 0.9848 0.059 Uiso 1 1 calc R . .
C9 C 0.5900(3) 0.2667(6) 0.9363(3) 0.0419(16) Uani 1 1 d . . .
H9A H 0.5756 0.3183 0.9707 0.050 Uiso 1 1 calc R . .
C10 C 0.5970(3) 0.3140(6) 0.8713(3) 0.0332(13) Uani 1 1 d . . .
H10A H 0.5882 0.4044 0.8518 0.040 Uiso 1 1 calc R . .
C11 C 0.4615(3) 0.5040(6) 0.7883(3) 0.0348(14) Uani 1 1 d . . .
H11A H 0.4810 0.4480 0.8305 0.042 Uiso 1 1 calc R . .
H11B H 0.4906 0.5228 0.7634 0.042 Uiso 1 1 calc R . .
C12 C 0.4429(3) 0.6309(6) 0.8146(3) 0.0424(16) Uani 1 1 d . . .
H12A H 0.4166 0.6123 0.8436 0.051 Uiso 1 1 calc R . .
H12B H 0.4783 0.6771 0.8457 0.051 Uiso 1 1 calc R . .
C13 C 0.4106(3) 0.7165(6) 0.7510(4) 0.0376(15) Uani 1 1 d . . .
H13A H 0.4377 0.7397 0.7238 0.045 Uiso 1 1 calc R . .
H13B H 0.3980 0.7981 0.7688 0.045 Uiso 1 1 calc R . .
C14 C 0.3569(3) 0.6463(6) 0.7016(4) 0.0393(15) Uani 1 1 d . . .
H14A H 0.3366 0.7033 0.6603 0.047 Uiso 1 1 calc R . .
H14B H 0.3289 0.6275 0.7282 0.047 Uiso 1 1 calc R . .
C15 C 0.3747(2) 0.5175(5) 0.6733(3) 0.0313(13) Uani 1 1 d . . .
H15A H 0.3388 0.4718 0.6432 0.038 Uiso 1 1 calc R . .
H15B H 0.3998 0.5366 0.6429 0.038 Uiso 1 1 calc R . .
C16 C 0.4088(2) 0.4295(5) 0.7366(3) 0.0259(12) Uani 1 1 d . . .
H16A H 0.3814 0.4052 0.7639 0.031 Uiso 1 1 calc R . .
C17 C 0.3895(3) 0.0903(6) 0.5981(3) 0.0386(15) Uani 1 1 d . . .
H17A H 0.4236 0.1131 0.5820 0.046 Uiso 1 1 calc R . .
H17B H 0.4019 0.0191 0.6338 0.046 Uiso 1 1 calc R . .
C18 C 0.3385(3) 0.0446(7) 0.5340(3) 0.0460(17) Uani 1 1 d . . .
H18A H 0.3509 -0.0320 0.5118 0.055 Uiso 1 1 calc R . .
H18B H 0.3271 0.1147 0.4974 0.055 Uiso 1 1 calc R . .
C19 C 0.2855(3) 0.0084(7) 0.5579(4) 0.0485(18) Uani 1 1 d . . .
H19A H 0.2521 -0.0185 0.5153 0.058 Uiso 1 1 calc R . .
H19B H 0.2961 -0.0662 0.5917 0.058 Uiso 1 1 calc R . .
C20 C 0.2667(3) 0.1236(7) 0.5948(4) 0.0433(17) Uani 1 1 d . . .
H20A H 0.2519 0.1945 0.5593 0.052 Uiso 1 1 calc R . .
H20B H 0.2341 0.0964 0.6126 0.052 Uiso 1 1 calc R . .
C21 C 0.3183(2) 0.1739(6) 0.6578(3) 0.0346(14) Uani 1 1 d . . .
H21A H 0.3301 0.1064 0.6958 0.041 Uiso 1 1 calc R . .
H21B H 0.3056 0.2521 0.6785 0.041 Uiso 1 1 calc R . .
C22 C 0.3715(2) 0.2086(6) 0.6331(3) 0.0292(13) Uani 1 1 d . . .
H22A H 0.3577 0.2765 0.5947 0.035 Uiso 1 1 calc R . .
C23 C 0.6797(3) 0.0558(7) 0.6722(4) 0.0506(19) Uani 1 1 d . . .
H23A H 0.7150 0.1128 0.6853 0.061 Uiso 1 1 calc R . .
H23B H 0.6504 0.0915 0.6282 0.061 Uiso 1 1 calc R . .
C24 C 0.6972(3) -0.0829(8) 0.6570(5) 0.069(2) Uani 1 1 d . . .
H24A H 0.7108 -0.0816 0.6142 0.082 Uiso 1 1 calc R . .
H24B H 0.7304 -0.1139 0.6987 0.082 Uiso 1 1 calc R . .
C25 C 0.6454(4) -0.1754(8) 0.6438(5) 0.073(3) Uani 1 1 d . . .
H25A H 0.6138 -0.1486 0.5994 0.088 Uiso 1 1 calc R . .
H25B H 0.6583 -0.2642 0.6359 0.088 Uiso 1 1 calc R . .
C26 C 0.6207(4) -0.1784(7) 0.7056(5) 0.064(2) Uani 1 1 d . . .
H26A H 0.6514 -0.2102 0.7496 0.077 Uiso 1 1 calc R . .
H26B H 0.5868 -0.2392 0.6943 0.077 Uiso 1 1 calc R . .
C27 C 0.6007(3) -0.0425(6) 0.7191(4) 0.0456(17) Uani 1 1 d . . .
H27A H 0.5859 -0.0447 0.7609 0.055 Uiso 1 1 calc R . .
H27B H 0.5680 -0.0134 0.6764 0.055 Uiso 1 1 calc R . .
C28 C 0.6531(3) 0.0542(6) 0.7342(4) 0.0439(17) Uani 1 1 d . . .
H28A H 0.6846 0.0240 0.7786 0.053 Uiso 1 1 calc R . .
C29 C 0.6776(2) 0.4699(5) 0.7783(3) 0.0316(13) Uani 1 1 d . . .
H29A H 0.6413 0.5000 0.7406 0.038 Uiso 1 1 calc R . .
H29B H 0.6706 0.4740 0.8254 0.038 Uiso 1 1 calc R . .
C30 C 0.7291(2) 0.5585(6) 0.7796(3) 0.0418(16) Uani 1 1 d . . .
H30A H 0.7203 0.6483 0.7916 0.050 Uiso 1 1 calc R . .
H30B H 0.7338 0.5601 0.7312 0.050 Uiso 1 1 calc R . .
C31 C 0.7866(2) 0.5129(6) 0.8347(4) 0.0412(16) Uani 1 1 d . . .
H31A H 0.8195 0.5693 0.8321 0.049 Uiso 1 1 calc R . .
H31B H 0.7836 0.5202 0.8838 0.049 Uiso 1 1 calc R . .
C32 C 0.7995(3) 0.3727(7) 0.8203(4) 0.0451(17) Uani 1 1 d . . .
H32A H 0.8356 0.3431 0.8586 0.054 Uiso 1 1 calc R . .
H32B H 0.8072 0.3675 0.7736 0.054 Uiso 1 1 calc R . .
C33 C 0.7481(3) 0.2830(6) 0.8185(4) 0.0441(16) Uani 1 1 d . . .
H33A H 0.7572 0.1932 0.8069 0.053 Uiso 1 1 calc R . .
H33B H 0.7428 0.2817 0.8666 0.053 Uiso 1 1 calc R . .
C34 C 0.6913(2) 0.3286(5) 0.7625(3) 0.0329(14) Uani 1 1 d . . .
H34A H 0.6988 0.3295 0.7151 0.039 Uiso 1 1 calc R . .
C35 C 0.4555(3) 0.4051(7) 0.5410(3) 0.0414(16) Uani 1 1 d . . .
H35A H 0.4567 0.4224 0.4923 0.062 Uiso 1 1 calc R . .
H35B H 0.4505 0.4874 0.5638 0.062 Uiso 1 1 calc R . .
H35C H 0.4222 0.3471 0.5384 0.062 Uiso 1 1 calc R . .
C36 C 0.5775(3) 0.4422(7) 0.5889(4) 0.0475(17) Uani 1 1 d . . .
H36A H 0.5743 0.4572 0.5383 0.071 Uiso 1 1 calc R . .
H36B H 0.6168 0.4076 0.6149 0.071 Uiso 1 1 calc R . .
H36C H 0.5716 0.5246 0.6109 0.071 Uiso 1 1 calc R . .
C37 C 0.5303(3) 0.1982(7) 0.5377(4) 0.0463(17) Uani 1 1 d . . .
H37A H 0.5237 0.2299 0.4885 0.069 Uiso 1 1 calc R . .
H37B H 0.5010 0.1310 0.5371 0.069 Uiso 1 1 calc R . .
H37C H 0.5701 0.1612 0.5568 0.069 Uiso 1 1 calc R . .
B1 B 0.9671(4) 0.7338(9) 0.0576(6) 0.052(2) Uani 0.415(12) 1 d PD A 1
F1 F 0.9822(14) 0.6012(15) 0.0616(17) 0.049(5) Uani 0.415(12) 1 d PDU A 1
F2 F 1.0048(8) 0.795(2) 0.0318(12) 0.068(6) Uani 0.415(12) 1 d PDU A 1
F3 F 0.9524(9) 0.7730(17) 0.1105(9) 0.096(4) Uani 0.415(12) 1 d PDU A 1
F4 F 0.9115(5) 0.7259(12) -0.0046(7) 0.068(4) Uani 0.415(12) 1 d PDU A 1
B1' B 0.9671(4) 0.7338(9) 0.0576(6) 0.052(2) Uani 0.585(12) 1 d PD A 2
F1' F 0.9906(11) 0.6139(13) 0.0732(15) 0.073(6) Uani 0.585(12) 1 d PDU A 2
F2' F 0.9807(8) 0.7996(17) 0.0076(7) 0.078(5) Uani 0.585(12) 1 d PDU A 2
F3' F 0.9931(5) 0.8142(8) 0.1253(4) 0.062(3) Uani 0.585(12) 1 d PDU A 2
F4' F 0.9086(4) 0.7433(8) 0.0561(8) 0.082(4) Uani 0.585(12) 1 d PDU A 2
B2 B 0.6348(7) 0.6965(17) 0.9384(8) 0.041(4) Uani 0.640(13) 1 d PDU B 1
F5 F 0.6782(4) 0.6617(13) 0.9111(6) 0.072(3) Uani 0.640(13) 1 d PDU B 1
F6 F 0.5944(5) 0.6007(9) 0.9317(6) 0.059(3) Uani 0.640(13) 1 d PDU B 1
F7 F 0.6609(4) 0.7285(12) 1.0100(5) 0.081(3) Uani 0.640(13) 1 d PDU B 1
F8 F 0.6060(5) 0.8037(9) 0.9031(8) 0.110(4) Uani 0.640(13) 1 d PDU B 1
B2' B 0.6291(14) 0.716(2) 0.9229(12) 0.041(5) Uani 0.360(13) 1 d PDU B 2
F5' F 0.6250(10) 0.7757(17) 0.8604(11) 0.106(6) Uani 0.360(13) 1 d PDU B 2
F6' F 0.6688(12) 0.618(3) 0.9358(15) 0.134(9) Uani 0.360(13) 1 d PDU B 2
F7' F 0.6377(9) 0.8072(15) 0.9760(11) 0.073(4) Uani 0.360(13) 1 d PDU B 2
F8' F 0.5775(10) 0.654(3) 0.9164(15) 0.097(7) Uani 0.360(13) 1 d PDU B 2
Cl1 Cl 0.2745(5) 0.4360(11) 0.4833(7) 0.075(3) Uani 0.725(12) 1 d PDU C 1
C38 C 0.2927(5) 0.6072(10) 0.4872(5) 0.044(2) Uani 0.725(12) 1 d PDU C 1
H38A H 0.2688 0.6546 0.5121 0.052 Uiso 0.725(12) 1 calc PR C 1
H38B H 0.3350 0.6189 0.5156 0.052 Uiso 0.725(12) 1 calc PR C 1
C39 C 0.2814(5) 0.6639(9) 0.4131(5) 0.046(2) Uani 0.725(12) 1 d PDU C 1
H39A H 0.2942 0.7561 0.4174 0.056 Uiso 0.725(12) 1 calc PR C 1
H39B H 0.2385 0.6614 0.3865 0.056 Uiso 0.725(12) 1 calc PR C 1
Cl2 Cl 0.3198(3) 0.5765(8) 0.3649(4) 0.0731(18) Uani 0.725(12) 1 d PDU C 1
Cl1' Cl 0.2693(10) 0.454(3) 0.4907(15) 0.051(4) Uani 0.275(12) 1 d PDU C 2
C38' C 0.2754(13) 0.623(3) 0.4674(16) 0.052(4) Uani 0.275(12) 1 d PDU C 2
H38C H 0.2369 0.6521 0.4338 0.062 Uiso 0.275(12) 1 calc PR C 2
H38D H 0.2843 0.6765 0.5116 0.062 Uiso 0.275(12) 1 calc PR C 2
C39' C 0.3225(11) 0.646(2) 0.4328(10) 0.050(4) Uani 0.275(12) 1 d PDU C 2
H39C H 0.3582 0.5950 0.4587 0.061 Uiso 0.275(12) 1 calc PR C 2
H39D H 0.3335 0.7394 0.4372 0.061 Uiso 0.275(12) 1 calc PR C 2
Cl2' Cl 0.2987(8) 0.602(2) 0.3421(8) 0.062(4) Uani 0.275(12) 1 d PDU C 2

loop_
_atom_site_aniso_label
_atom_site_aniso_U_11
_atom_site_aniso_U_22
_atom_site_aniso_U_33
_atom_site_aniso_U_23
_atom_site_aniso_U_13
_atom_site_aniso_U_12
Fe1 0.0312(4) 0.0255(5) 0.0308(4) 0.0022(4) 0.0036(4) -0.0023(4)
Pd1 0.02173(16) 0.0188(2) 0.0288(2) -0.0005(2) 0.00808(15) 0.0013(2)
P1 0.0226(7) 0.0211(8) 0.0266(8) -0.0024(6) 0.0068(6) 0.0000(6)
P2 0.0240(7) 0.0304(9) 0.0393(9) -0.0063(7) 0.0045(7) 0.0050(7)
P3 0.0320(8) 0.0300(8) 0.0268(8) -0.0030(7) 0.0106(7) -0.0002(7)
C1 0.022(3) 0.025(3) 0.036(3) 0.003(3) 0.008(2) -0.008(2)
C2 0.032(3) 0.027(3) 0.035(3) -0.002(3) 0.002(3) -0.004(3)
C3 0.041(3) 0.026(3) 0.051(4) 0.012(3) -0.002(3) -0.013(3)
C4 0.049(4) 0.039(4) 0.036(4) 0.012(3) 0.011(3) -0.010(3)
C5 0.033(3) 0.033(3) 0.027(3) 0.003(3) 0.010(3) -0.008(3)
C6 0.028(3) 0.031(3) 0.036(3) -0.005(3) 0.000(3) 0.001(3)
C7 0.031(3) 0.032(4) 0.048(4) 0.010(3) -0.001(3) 0.005(3)
C8 0.049(4) 0.053(5) 0.035(4) 0.011(3) -0.001(3) -0.011(4)
C9 0.047(4) 0.046(4) 0.029(3) -0.003(3) 0.007(3) -0.007(3)
C10 0.036(3) 0.025(3) 0.038(3) -0.004(3) 0.012(3) -0.010(3)
C11 0.037(3) 0.030(3) 0.033(3) -0.005(3) 0.006(3) 0.001(3)
C12 0.038(3) 0.043(4) 0.043(4) -0.017(3) 0.008(3) -0.004(3)
C13 0.037(3) 0.020(3) 0.061(4) -0.005(3) 0.023(3) 0.001(3)
C14 0.038(3) 0.023(3) 0.056(4) -0.002(3) 0.015(3) 0.009(3)
C15 0.029(3) 0.020(3) 0.045(4) -0.002(3) 0.014(3) 0.002(3)
C16 0.026(3) 0.022(3) 0.031(3) 0.000(2) 0.010(2) -0.001(2)
C17 0.033(3) 0.031(4) 0.047(4) -0.012(3) 0.006(3) 0.004(3)
C18 0.046(4) 0.042(4) 0.044(4) -0.014(3) 0.005(3) -0.002(3)
C19 0.033(3) 0.039(4) 0.060(5) -0.005(3) -0.003(3) -0.008(3)
C20 0.021(3) 0.049(4) 0.057(4) -0.001(3) 0.009(3) -0.010(3)
C21 0.028(3) 0.038(4) 0.040(3) -0.006(3) 0.013(3) -0.007(3)
C22 0.025(3) 0.027(3) 0.035(3) -0.002(3) 0.008(2) 0.000(2)
C23 0.028(3) 0.047(4) 0.075(5) -0.014(4) 0.014(3) 0.002(3)
C24 0.053(4) 0.065(5) 0.085(6) -0.031(5) 0.017(4) 0.022(4)
C25 0.061(5) 0.046(5) 0.108(7) -0.043(5) 0.022(5) 0.007(4)
C26 0.066(5) 0.031(4) 0.092(6) -0.018(4) 0.020(5) 0.011(4)
C27 0.045(4) 0.027(4) 0.062(5) -0.012(3) 0.012(3) 0.004(3)
C28 0.032(3) 0.036(4) 0.057(4) -0.011(3) 0.005(3) 0.014(3)
C29 0.024(3) 0.027(3) 0.040(3) 0.001(3) 0.005(3) -0.001(2)
C30 0.035(3) 0.044(4) 0.043(4) 0.010(3) 0.007(3) -0.007(3)
C31 0.025(3) 0.042(4) 0.055(4) -0.004(3) 0.010(3) -0.012(3)
C32 0.022(3) 0.054(4) 0.055(4) -0.006(3) 0.006(3) 0.006(3)
C33 0.032(3) 0.031(4) 0.063(4) -0.005(3) 0.005(3) 0.006(3)
C34 0.031(3) 0.028(3) 0.039(3) -0.007(3) 0.011(3) -0.002(3)
C35 0.041(4) 0.052(4) 0.031(3) 0.011(3) 0.012(3) 0.005(3)
C36 0.048(4) 0.054(5) 0.043(4) 0.010(3) 0.017(3) 0.008(4)
C37 0.058(4) 0.043(4) 0.044(4) -0.006(3) 0.025(4) -0.009(3)
B1 0.039(4) 0.043(5) 0.081(7) 0.018(5) 0.029(5) 0.005(4)
F1 0.044(10) 0.036(8) 0.064(9) 0.021(7) 0.015(9) 0.011(7)
F2 0.073(10) 0.044(8) 0.101(15) 0.004(10) 0.045(10) -0.017(8)
F3 0.098(10) 0.107(10) 0.107(9) -0.010(8) 0.069(9) 0.015(9)
F4 0.048(6) 0.072(8) 0.082(9) 0.036(7) 0.017(6) 0.026(6)
B1' 0.039(4) 0.043(5) 0.081(7) 0.018(5) 0.029(5) 0.005(4)
F1' 0.044(7) 0.059(8) 0.102(12) 0.025(7) 0.003(7) 0.010(6)
F2' 0.153(15) 0.044(6) 0.053(7) -0.005(5) 0.058(9) -0.013(9)
F3' 0.073(6) 0.060(5) 0.063(5) 0.007(4) 0.035(5) 0.019(5)
F4' 0.044(4) 0.060(6) 0.137(10) -0.004(6) 0.021(6) 0.008(4)
B2 0.040(7) 0.032(7) 0.059(8) 0.010(6) 0.028(6) 0.002(6)
F5 0.056(4) 0.106(9) 0.068(6) -0.011(6) 0.039(4) 0.010(5)
F6 0.080(7) 0.037(5) 0.060(5) 0.000(4) 0.023(5) -0.023(4)
F7 0.061(5) 0.117(9) 0.068(6) -0.044(6) 0.024(4) -0.028(5)
F8 0.115(8) 0.051(5) 0.156(11) 0.021(7) 0.033(7) 0.038(5)
B2' 0.042(9) 0.025(10) 0.064(11) 0.014(9) 0.028(9) -0.001(8)
F5' 0.160(15) 0.060(9) 0.118(14) 0.029(9) 0.072(12) 0.038(10)
F6' 0.116(15) 0.118(16) 0.132(17) -0.019(13) -0.013(12) 0.074(13)
F7' 0.093(10) 0.051(8) 0.088(10) -0.019(8) 0.049(8) -0.016(7)
F8' 0.083(13) 0.107(17) 0.095(14) -0.024(14) 0.018(11) -0.043(13)
Cl1 0.083(4) 0.067(4) 0.056(4) 0.013(3) -0.006(3) -0.018(3)
C38 0.052(6) 0.042(5) 0.031(5) 0.012(4) 0.004(4) 0.012(4)
C39 0.063(6) 0.035(4) 0.036(4) 0.010(4) 0.009(5) 0.007(4)
Cl2 0.082(4) 0.083(4) 0.073(4) -0.024(3) 0.050(3) -0.031(3)
Cl1' 0.039(5) 0.060(8) 0.036(6) 0.020(6) -0.012(5) -0.039(6)
C38' 0.065(7) 0.044(7) 0.036(7) 0.008(6) 0.003(6) 0.011(7)
C39' 0.064(7) 0.042(6) 0.034(7) 0.010(6) 0.000(6) 0.008(7)
Cl2' 0.069(9) 0.058(6) 0.068(8) -0.002(6) 0.033(6) -0.010(6)

loop_
_atom_type_symbol
_atom_type_description
_atom_type_scat_dispersion_real
_atom_type_scat_dispersion_imag
_atom_type_scat_source
C C 0.0033 0.0016 'International Tables Vol C Tables 4.2.6.8 and 6.1.1.4'
H H 0.0000 0.0000 'International Tables Vol C Tables 4.2.6.8 and 6.1.1.4'
B B 0.0013 0.0007 'International Tables Vol C Tables 4.2.6.8 and 6.1.1.4'
F F 0.0171 0.0103 'International Tables Vol C Tables 4.2.6.8 and 6.1.1.4'
P P 0.1023 0.0942 'International Tables Vol C Tables 4.2.6.8 and 6.1.1.4'
Fe Fe 0.3463 0.8444 'International Tables Vol C Tables 4.2.6.8 and 6.1.1.4'
Pd Pd -0.9988 1.0072 'International Tables Vol C Tables 4.2.6.8 and 6.1.1.4'
Cl Cl 0.1484 0.1585 'International Tables Vol C Tables 4.2.6.8 and 6.1.1.4'

loop_
_geom_angle_atom_site_label_1
_geom_angle_atom_site_label_2
_geom_angle_atom_site_label_3
_geom_angle
C8 Fe1 C7 39.5(3)
C8 Fe1 C3 101.1(3)
C7 Fe1 C3 102.1(3)
C8 Fe1 C4 93.4(3)
C7 Fe1 C4 119.9(3)
C3 Fe1 C4 40.2(3)
C8 Fe1 C9 39.9(3)
C7 Fe1 C9 66.9(3)
C3 Fe1 C9 131.6(3)
C4 Fe1 C9 102.3(3)
C8 Fe1 C2 137.4(3)
C7 Fe1 C2 117.5(3)
C3 Fe1 C2 40.1(2)
C4 Fe1 C2 67.6(3)
C9 Fe1 C2 169.9(3)
C8 Fe1 C10 67.3(3)
C7 Fe1 C10 67.6(3)
C3 Fe1 C10 168.1(3)
C4 Fe1 C10 139.1(3)
C9 Fe1 C10 40.0(2)
C2 Fe1 C10 149.3(2)
C8 Fe1 C5 121.4(3)
C7 Fe1 C5 158.0(2)
C3 Fe1 C5 67.2(3)
C4 Fe1 C5 39.8(2)
C9 Fe1 C5 105.0(3)
C2 Fe1 C5 67.5(2)
C10 Fe1 C5 120.2(2)
C8 Fe1 C1 159.9(2)
C7 Fe1 C1 155.8(2)
C3 Fe1 C1 67.6(2)
C4 Fe1 C1 67.1(2)
C9 Fe1 C1 136.6(3)
C2 Fe1 C1 40.7(2)
C10 Fe1 C1 124.2(2)
C5 Fe1 C1 39.6(2)
C8 Fe1 C6 67.1(3)
C7 Fe1 C6 40.5(2)
C3 Fe1 C6 134.4(3)
C4 Fe1 C6 159.5(2)
C9 Fe1 C6 67.1(2)
C2 Fe1 C6 122.4(2)
C10 Fe1 C6 40.2(2)
C5 Fe1 C6 157.3(2)
C1 Fe1 C6 132.8(2)
C8 Fe1 Pd1 132.98(19)
C7 Fe1 Pd1 100.64(19)
C3 Fe1 Pd1 113.94(19)
C4 Fe1 Pd1 133.61(18)
C9 Fe1 Pd1 114.43(18)
C2 Fe1 Pd1 74.45(17)
C10 Fe1 Pd1 74.87(17)
C5 Fe1 Pd1 101.27(16)
C1 Fe1 Pd1 66.83(15)
C6 Fe1 Pd1 65.99(17)
P3 Pd1 P2 100.89(6)
P3 Pd1 P1 101.78(6)
P2 Pd1 P1 157.20(6)
P3 Pd1 Fe1 175.01(5)
P2 Pd1 Fe1 78.86(5)
P1 Pd1 Fe1 78.34(4)
C1 P1 C22 106.9(3)
C1 P1 C16 106.1(3)
C22 P1 C16 109.2(2)
C1 P1 Pd1 88.47(18)
C22 P1 Pd1 123.46(19)
C16 P1 Pd1 118.19(18)
C6 P2 C34 105.8(3)
C6 P2 C28 106.6(3)
C34 P2 C28 107.4(3)
C6 P2 Pd1 87.59(19)
C34 P2 Pd1 127.2(2)
C28 P2 Pd1 117.3(2)
C36 P3 C37 104.6(3)
C36 P3 C35 103.3(3)
C37 P3 C35 103.1(3)
C36 P3 Pd1 114.4(2)
C37 P3 Pd1 112.9(2)
C35 P3 Pd1 117.1(2)
C5 C1 C2 107.2(5)
C5 C1 P1 130.4(4)
C2 C1 P1 121.7(4)
C5 C1 Fe1 69.6(3)
C2 C1 Fe1 68.8(3)
P1 C1 Fe1 119.5(3)
C3 C2 C1 107.2(5)
C3 C2 Fe1 69.3(3)
C1 C2 Fe1 70.4(3)
C3 C2 H2A 126.4
C1 C2 H2A 126.4
Fe1 C2 H2A 126.4
C4 C3 C2 108.4(6)
C4 C3 Fe1 69.9(3)
C2 C3 Fe1 70.5(3)
C4 C3 H3A 125.8
C2 C3 H3A 125.8
Fe1 C3 H3A 125.8
C5 C4 C3 108.4(5)
C5 C4 Fe1 70.9(3)
C3 C4 Fe1 69.8(3)
C5 C4 H4A 125.8
C3 C4 H4A 125.8
Fe1 C4 H4A 125.8
C4 C5 C1 108.7(6)
C4 C5 Fe1 69.2(4)
C1 C5 Fe1 70.7(3)
C4 C5 H5A 125.7
C1 C5 H5A 125.7
Fe1 C5 H5A 125.7
C10 C6 C7 106.3(6)
C10 C6 P2 124.1(5)
C7 C6 P2 129.0(5)
C10 C6 Fe1 68.9(3)
C7 C6 Fe1 68.0(3)
P2 C6 Fe1 120.5(3)
C8 C7 C6 108.7(6)
C8 C7 Fe1 70.0(4)
C6 C7 Fe1 71.6(3)
C8 C7 H7A 125.6
C6 C7 H7A 125.6
Fe1 C7 H7A 125.6
C7 C8 C9 109.0(6)
C7 C8 Fe1 70.6(4)
C9 C8 Fe1 70.8(4)
C7 C8 H8A 125.5
C9 C8 H8A 125.5
Fe1 C8 H8A 125.5
C8 C9 C10 108.2(6)
C8 C9 Fe1 69.3(4)
C10 C9 Fe1 70.3(3)
C8 C9 H9A 125.9
C10 C9 H9A 125.9
Fe1 C9 H9A 125.9
C9 C10 C6 107.8(6)
C9 C10 Fe1 69.6(3)
C6 C10 Fe1 70.9(3)
C9 C10 H10A 126.1
C6 C10 H10A 126.1
Fe1 C10 H10A 126.1
C12 C11 C16 112.5(5)
C12 C11 H11A 109.1
C16 C11 H11A 109.1
C12 C11 H11B 109.1
C16 C11 H11B 109.1
H11A C11 H11B 107.8
C13 C12 C11 110.3(5)
C13 C12 H12A 109.6
C11 C12 H12A 109.6
C13 C12 H12B 109.6
C11 C12 H12B 109.6
H12A C12 H12B 108.1
C12 C13 C14 110.5(5)
C12 C13 H13A 109.6
C14 C13 H13A 109.6
C12 C13 H13B 109.6
C14 C13 H13B 109.6
H13A C13 H13B 108.1
C13 C14 C15 111.2(5)
C13 C14 H14A 109.4
C15 C14 H14A 109.4
C13 C14 H14B 109.4
C15 C14 H14B 109.4
H14A C14 H14B 108.0
C16 C15 C14 110.5(5)
C16 C15 H15A 109.5
C14 C15 H15A 109.5
C16 C15 H15B 109.5
C14 C15 H15B 109.5
H15A C15 H15B 108.1
C15 C16 C11 110.3(5)
C15 C16 P1 111.3(4)
C11 C16 P1 111.2(4)
C15 C16 H16A 108.0
C11 C16 H16A 108.0
P1 C16 H16A 108.0
C18 C17 C22 110.6(5)
C18 C17 H17A 109.5
C22 C17 H17A 109.5
C18 C17 H17B 109.5
C22 C17 H17B 109.5
H17A C17 H17B 108.1
C17 C18 C19 110.3(5)
C17 C18 H18A 109.6
C19 C18 H18A 109.6
C17 C18 H18B 109.6
C19 C18 H18B 109.6
H18A C18 H18B 108.1
C20 C19 C18 110.7(5)
C20 C19 H19A 109.5
C18 C19 H19A 109.5
C20 C19 H19B 109.5
C18 C19 H19B 109.5
H19A C19 H19B 108.1
C21 C20 C19 111.2(5)
C21 C20 H20A 109.4
C19 C20 H20A 109.4
C21 C20 H20B 109.4
C19 C20 H20B 109.4
H20A C20 H20B 108.0
C20 C21 C22 110.9(5)
C20 C21 H21A 109.5
C22 C21 H21A 109.5
C20 C21 H21B 109.5
C22 C21 H21B 109.5
H21A C21 H21B 108.0
C17 C22 C21 109.7(5)
C17 C22 P1 112.7(4)
C21 C22 P1 113.4(4)
C17 C22 H22A 106.9
C21 C22 H22A 106.9
P1 C22 H22A 106.9
C28 C23 C24 110.4(6)
C28 C23 H23A 109.6
C24 C23 H23A 109.6
C28 C23 H23B 109.6
C24 C23 H23B 109.6
H23A C23 H23B 108.1
C25 C24 C23 110.8(6)
C25 C24 H24A 109.5
C23 C24 H24A 109.5
C25 C24 H24B 109.5
C23 C24 H24B 109.5
H24A C24 H24B 108.1
C26 C25 C24 112.6(7)
C26 C25 H25A 109.1
C24 C25 H25A 109.1
C26 C25 H25B 109.1
C24 C25 H25B 109.1
H25A C25 H25B 107.8
C25 C26 C27 110.2(7)
C25 C26 H26A 109.6
C27 C26 H26A 109.6
C25 C26 H26B 109.6
C27 C26 H26B 109.6
H26A C26 H26B 108.1
C26 C27 C28 110.0(6)
C26 C27 H27A 109.7
C28 C27 H27A 109.7
C26 C27 H27B 109.7
C28 C27 H27B 109.7
H27A C27 H27B 108.2
C23 C28 C27 111.6(6)
C23 C28 P2 112.1(5)
C27 C28 P2 110.0(4)
C23 C28 H28A 107.6
C27 C28 H28A 107.6
P2 C28 H28A 107.6
C30 C29 C34 110.2(5)
C30 C29 H29A 109.6
C34 C29 H29A 109.6
C30 C29 H29B 109.6
C34 C29 H29B 109.6
H29A C29 H29B 108.1
C29 C30 C31 111.6(5)
C29 C30 H30A 109.3
C31 C30 H30A 109.3
C29 C30 H30B 109.3
C31 C30 H30B 109.3
H30A C30 H30B 108.0
C32 C31 C30 110.6(5)
C32 C31 H31A 109.5
C30 C31 H31A 109.5
C32 C31 H31B 109.5
C30 C31 H31B 109.5
H31A C31 H31B 108.1
C31 C32 C33 111.6(5)
C31 C32 H32A 109.3
C33 C32 H32A 109.3
C31 C32 H32B 109.3
C33 C32 H32B 109.3
H32A C32 H32B 108.0
C34 C33 C32 110.9(6)
C34 C33 H33A 109.5
C32 C33 H33A 109.5
C34 C33 H33B 109.5
C32 C33 H33B 109.5
H33A C33 H33B 108.1
C33 C34 C29 110.1(5)
C33 C34 P2 112.8(4)
C29 C34 P2 113.1(4)
C33 C34 H34A 106.8
C29 C34 H34A 106.8
P2 C34 H34A 106.8
P3 C35 H35A 109.5
P3 C35 H35B 109.5
H35A C35 H35B 109.5
P3 C35 H35C 109.5
H35A C35 H35C 109.5
H35B C35 H35C 109.5
P3 C36 H36A 109.5
P3 C36 H36B 109.5
H36A C36 H36B 109.5
P3 C36 H36C 109.5
H36A C36 H36C 109.5
H36B C36 H36C 109.5
P3 C37 H37A 109.5
P3 C37 H37B 109.5
H37A C37 H37B 109.5
P3 C37 H37C 109.5
H37A C37 H37C 109.5
H37B C37 H37C 109.5
F3 B1 F2 124.2(16)
F3 B1 F1 113.5(15)
F2 B1 F1 106.9(15)
F3 B1 F4 106.2(11)
F2 B1 F4 104.5(12)
F1 B1 F4 97.9(15)
F6 B2 F5 112.4(12)
F6 B2 F8 108.0(13)
F5 B2 F8 109.7(15)
F6 B2 F7 110.3(14)
F5 B2 F7 108.1(12)
F8 B2 F7 108.2(12)
F5' B2' F6' 110.7(19)
F5' B2' F8' 109(2)
F6' B2' F8' 103(2)
F5' B2' F7' 109.1(18)
F6' B2' F7' 116(2)
F8' B2' F7' 108(2)
C39 C38 Cl1 111.7(8)
C39 C38 H38A 109.3
Cl1 C38 H38A 109.3
C39 C38 H38B 109.3
Cl1 C38 H38B 109.3
H38A C38 H38B 107.9
C38 C39 Cl2 110.8(7)
C38 C39 H39A 109.5
Cl2 C39 H39A 109.5
C38 C39 H39B 109.5
Cl2 C39 H39B 109.5
H39A C39 H39B 108.1
C39' C38' Cl1' 113.4(17)
C39' C38' H38C 108.9
Cl1' C38' H38C 108.9
C39' C38' H38D 108.9
Cl1' C38' H38D 108.9
H38C C38' H38D 107.7
C38' C39' Cl2' 111.7(18)
C38' C39' H39C 109.3
Cl2' C39' H39C 109.3
C38' C39' H39D 109.3
Cl2' C39' H39D 109.3
H39C C39' H39D 107.9

loop_
_geom_bond_atom_site_label_1
_geom_bond_atom_site_label_2
_geom_bond_distance
Fe1 C8 2.052(6)
Fe1 C7 2.059(6)
Fe1 C3 2.062(6)
Fe1 C4 2.063(6)
Fe1 C9 2.071(6)
Fe1 C2 2.078(6)
Fe1 C10 2.080(6)
Fe1 C5 2.085(6)
Fe1 C1 2.100(5)
Fe1 C6 2.108(6)
Fe1 Pd1 2.9567(10)
Pd1 P3 2.2709(16)
Pd1 P2 2.3009(15)
Pd1 P1 2.3016(14)
P1 C1 1.785(6)
P1 C22 1.825(6)
P1 C16 1.832(5)
P2 C6 1.779(6)
P2 C34 1.827(6)
P2 C28 1.845(6)
P3 C36 1.762(7)
P3 C37 1.775(7)
P3 C35 1.788(6)
C1 C5 1.418(8)
C1 C2 1.454(8)
C2 C3 1.420(8)
C2 H2A 1.0000
C3 C4 1.419(9)
C3 H3A 1.0000
C4 C5 1.413(8)
C4 H4A 1.0000
C5 H5A 1.0000
C6 C10 1.438(8)
C6 C7 1.442(8)
C7 C8 1.388(9)
C7 H7A 1.0000
C8 C9 1.408(9)
C8 H8A 1.0000
C9 C10 1.421(9)
C9 H9A 1.0000
C10 H10A 1.0000
C11 C12 1.519(8)
C11 C16 1.541(7)
C11 H11A 0.9900
C11 H11B 0.9900
C12 C13 1.516(9)
C12 H12A 0.9900
C12 H12B 0.9900
C13 C14 1.519(9)
C13 H13A 0.9900
C13 H13B 0.9900
C14 C15 1.544(8)
C14 H14A 0.9900
C14 H14B 0.9900
C15 C16 1.539(8)
C15 H15A 0.9900
C15 H15B 0.9900
C16 H16A 1.0000
C17 C18 1.515(8)
C17 C22 1.522(8)
C17 H17A 0.9900
C17 H17B 0.9900
C18 C19 1.526(9)
C18 H18A 0.9900
C18 H18B 0.9900
C19 C20 1.527(9)
C19 H19A 0.9900
C19 H19B 0.9900
C20 C21 1.526(8)
C20 H20A 0.9900
C20 H20B 0.9900
C21 C22 1.539(8)
C21 H21A 0.9900
C21 H21B 0.9900
C22 H22A 1.0000
C23 C28 1.538(10)
C23 C24 1.541(9)
C23 H23A 0.9900
C23 H23B 0.9900
C24 C25 1.515(11)
C24 H24A 0.9900
C24 H24B 0.9900
C25 C26 1.506(12)
C25 H25A 0.9900
C25 H25B 0.9900
C26 C27 1.525(9)
C26 H26A 0.9900
C26 H26B 0.9900
C27 C28 1.549(9)
C27 H27A 0.9900
C27 H27B 0.9900
C28 H28A 1.0000
C29 C30 1.522(8)
C29 C34 1.540(8)
C29 H29A 0.9900
C29 H29B 0.9900
C30 C31 1.522(8)
C30 H30A 0.9900
C30 H30B 0.9900
C31 C32 1.517(9)
C31 H31A 0.9900
C31 H31B 0.9900
C32 C33 1.526(9)
C32 H32A 0.9900
C32 H32B 0.9900
C33 C34 1.519(8)
C33 H33A 0.9900
C33 H33B 0.9900
C34 H34A 1.0000
C35 H35A 0.9800
C35 H35B 0.9800
C35 H35C 0.9800
C36 H36A 0.9800
C36 H36B 0.9800
C36 H36C 0.9800
C37 H37A 0.9800
C37 H37B 0.9800
C37 H37C 0.9800
B1 F3 1.261(14)
B1 F2 1.325(14)
B1 F1 1.404(14)
B1 F4 1.488(13)
B2 F6 1.355(18)
B2 F5 1.357(16)
B2 F8 1.363(18)
B2 F7 1.378(14)
B2' F5' 1.34(2)
B2' F6' 1.34(2)
B2' F8' 1.35(2)
B2' F7' 1.367(18)
Cl1 C38 1.806(10)
C38 C39 1.504(11)
C38 H38A 0.9900
C38 H38B 0.9900
C39 Cl2 1.758(10)
C39 H39A 0.9900
C39 H39B 0.9900
Cl1' C38' 1.811(17)
C38' C39' 1.504(19)
C38' H38C 0.9900
C38' H38D 0.9900
C39' Cl2' 1.741(17)
C39' H39C 0.9900
C39' H39D 0.9900
